data_1528888
loop_
_publ_author_name
'Smirnov, L.S.'
'Wozniak, K.'
'Dominiak, P.'
'Loose, A.'
'Frontasyeva, M.V.'
'Baranov, A.I.'
'Natkaniec, I.'
'Pomyakushina, E.V.'
'Dolbinina, V.V.'

_publ_section_title
;
 Refinement of the crystal structure of [Rb(x) (N H4)(1-x)]3 H (S O4)2 (x
 = 0.11) by single-crystal x-ray and neutron diffraction: I. Phase II at
 300 K
;
_journal_name_full Kristallografiya
_journal_page_first 450
_journal_page_last 459
_journal_volume 53
_journal_year 2008
_chemical_formula_sum 'H11.68 N2.67 O8 Rb0.33 S2'
_chemical_name_systematic '(Rb0.11 (N H4)0.89)3 H (S O4)2'
_space_group_IT_number 15
_symmetry_space_group_name_Hall '-C 2yc'
_symmetry_space_group_name_H-M 'C 1 2/c 1'
_cell_angle_alpha 90
_cell_angle_beta 101.81
_cell_angle_gamma 90
_cell_formula_units_Z 4
_cell_length_a 15.261
_cell_length_b 5.8027
_cell_length_c 10.065
_cell_volume 872.439
_citation_journal_id_ASTM KRISAJ
_cod_data_source_file Smirnov_KRISAJ_2008_1502.cif
_cod_data_source_block H11.68N2.67O8Rb0.33S2
_cod_original_cell_volume 872.4387
_cod_database_code 1528888

loop_
_symmetry_equiv_pos_as_xyz
x,y,z
-x,y,-z+1/2
-x,-y,-z
x,-y,z-1/2
x+1/2,y+1/2,z
-x+1/2,y+1/2,-z+1/2
-x+1/2,-y+1/2,-z
x+1/2,-y+1/2,z-1/2

loop_
_atom_site_label
_atom_site_type_symbol
_atom_site_fract_x
_atom_site_fract_y
_atom_site_fract_z
_atom_site_occupancy
_atom_site_U_iso_or_equiv
O3 O-2 0.1291 0.434 0.3982 1 0.0
O1 O-2 0.0143 0.184 0.443 1 0.0
Rb2 Rb+1 0.5 0.2324 0.25 0.11 0.0
O4 O-2 0.1491 0.0259 0.3982 1 0.0
N1 N-3 0.3012 0.7728 0.3473 0.89 0.0
S1 S+6 0.1141 0.2187 0.4613 1 0.0
N2 N-3 0.5 0.2324 0.25 0.89 0.0
O2 O-2 0.1503 0.2233 0.6052 1 0.0
Rb1 Rb+1 0.3012 0.7728 0.3473 0.11 0.0
